data_2217034
loop_
_publ_author_name
'Rentao Wu'
'Jikun Li'
'Zebao Zheng'
'Wenzeng Duan'

_publ_section_title
;[2,6-Dioxo-1,2,3,6-tetrahydropyrimidine-4-carboxylato(2{-})]bis(pyrazino[2,3-<i>f</i>][1,10]phenanthroline)cobalt(II)
 dihydrate
;
_journal_coeditor_code FI2050
_journal_issue 1
_journal_name_full 'Acta Crystallographica Section E'
_journal_page_first m100
_journal_page_last m100
_journal_paper_doi 10.1107/S1600536807064495
_journal_volume 64
_journal_year 2008
_chemical_formula_iupac '[Co (C5 H2 N2 O4) (C14 H8 N4)2], 2H2 O'
_chemical_formula_moiety 'C33 H18 Co N10 O4, 2(H2 O)'
_chemical_formula_sum 'C33 H22 Co N10 O6'
_chemical_formula_weight 713.54
_chemical_name_systematic
;
[2,6-Dioxo-1,2,3,6-tetrahydropyrimidine-4-
carboxylato(2-)](dipyrazino[2,3-<i>f</i>][1,10]phenanthroline)cobalt(II)
dihydrate
;
_space_group_IT_number 14
_symmetry_cell_setting monoclinic
_symmetry_space_group_name_Hall '-P 2ybc'
_symmetry_space_group_name_H-M 'P 1 21/c 1'
_atom_sites_solution_hydrogens geom
_atom_sites_solution_primary direct
_atom_sites_solution_secondary difmap
_audit_creation_method SHELXL-97
_cell_angle_alpha 90.00
_cell_angle_beta 117.5610(10)
_cell_angle_gamma 90.00
_cell_formula_units_Z 4
_cell_length_a 15.9468(7)
_cell_length_b 13.3765(6)
_cell_length_c 15.5661(7)
_cell_measurement_reflns_used 14858
_cell_measurement_temperature 293(2)
_cell_measurement_theta_max 28.116
_cell_measurement_theta_min 2.558
_cell_volume 2943.6(2)
_computing_cell_refinement 'SMART (Siemens, 1996)'
_computing_data_collection 'SMART (Siemens, 1996)'
_computing_data_reduction 'SAINT (Siemens, 1996)'
_computing_molecular_graphics 'SHELXTL (Sheldrick, 1997b)'
_computing_publication_material 'SHELXTL (Sheldrick, 1997b)'
_computing_structure_refinement 'SHELXL97 (Sheldrick, 1997a)'
_computing_structure_solution 'SHELXS97 (Sheldrick, 1997a)'
_diffrn_ambient_temperature 293(2)
_diffrn_measured_fraction_theta_full 1.000
_diffrn_measured_fraction_theta_max 1.000
_diffrn_measurement_device_type 'Bruker SMART CCD area-detector'
_diffrn_measurement_method '\f & \w'
_diffrn_radiation_monochromator graphite
_diffrn_radiation_source 'sealed tube'
_diffrn_radiation_type MoK\a
_diffrn_radiation_wavelength 0.71073
_diffrn_reflns_av_R_equivalents 0.0261
_diffrn_reflns_av_sigmaI/netI 0.0172
_diffrn_reflns_limit_h_max 18
_diffrn_reflns_limit_h_min -18
_diffrn_reflns_limit_k_max 15
_diffrn_reflns_limit_k_min -15
_diffrn_reflns_limit_l_max 18
_diffrn_reflns_limit_l_min -18
_diffrn_reflns_number 32977
_diffrn_reflns_theta_full 25.00
_diffrn_reflns_theta_max 25.00
_diffrn_reflns_theta_min 1.44
_exptl_absorpt_coefficient_mu 0.651
_exptl_absorpt_correction_T_max 0.9377
_exptl_absorpt_correction_T_min 0.9029
_exptl_absorpt_correction_type multi-scan
_exptl_absorpt_process_details '(SADABS; Sheldrick, 1996)'
_exptl_crystal_colour orange
_exptl_crystal_density_diffrn 1.610
_exptl_crystal_density_method 'not measured'
_exptl_crystal_description block
_exptl_crystal_F_000 1460
_exptl_crystal_size_max 0.16
_exptl_crystal_size_mid 0.12
_exptl_crystal_size_min 0.10
_refine_diff_density_max 0.297
_refine_diff_density_min -0.439
_refine_ls_extinction_method none
_refine_ls_goodness_of_fit_ref 0.997
_refine_ls_hydrogen_treatment constr
_refine_ls_matrix_type full
_refine_ls_number_parameters 451
_refine_ls_number_reflns 5185
_refine_ls_number_restraints 0
_refine_ls_restrained_S_all 0.997
_refine_ls_R_factor_all 0.0353
_refine_ls_R_factor_gt 0.0302
_refine_ls_shift/su_max 0.001
_refine_ls_shift/su_mean 0.000
_refine_ls_structure_factor_coef Fsqd
_refine_ls_weighting_details 'calc w=1/[\s^2^(Fo^2^)+(0.0839P)^2^+0.3838P] where P=(Fo^2^+2Fc^2^)/3'
_refine_ls_weighting_scheme calc
_refine_ls_wR_factor_gt 0.0975
_refine_ls_wR_factor_ref 0.1048
_reflns_number_gt 4601
_reflns_number_total 5185
_reflns_threshold_expression >2sigma(I)
_cod_data_source_file fi2050.cif
_cod_data_source_block I
_cod_depositor_comments
;
The following automatic conversions were performed:
'_symmetry_cell_setting' value 'Monoclinic' changed to 'monoclinic'
according to '/home/saulius/struct/CIF-dictionaries/cif_core.dic'
dictionary named 'cif_core.dic' version 2.4.1 from
2010-06-29.

'_geom_bond_publ_flag' value 'Yes' changed to 'yes' according
to '/home/saulius/struct/CIF-dictionaries/cif_core.dic' dictionary named
'cif_core.dic' version 2.4.1 from 2010-06-29 (6
times).

'_geom_angle_publ_flag' value 'Yes' changed to 'yes' according to
'/home/saulius/struct/CIF-dictionaries/cif_core.dic' dictionary named
'cif_core.dic' version 2.4.1 from 2010-06-29 (15 times).

Automatic conversion script
Id: cif_fix_enum 1527 2010-12-29 10:47:43Z saulius 

The following automatic conversions were performed:

'_symmetry_cell_setting' value 'Monoclinic' changed to 'monoclinic'
according to /home/saulius/struct/CIF-dictionaries/cif_core.dic
dictionary named 'cif_core.dic' version 2.4.1 from
2010-06-29.

'_geom_bond_publ_flag' value 'Yes' changed to 'yes'
according to /home/saulius/struct/CIF-dictionaries/cif_core.dic
dictionary named 'cif_core.dic' version 2.4.1 from 2010-06-29 (6
times).

'_geom_angle_publ_flag' value 'Yes' changed to 'yes'
according to /home/saulius/struct/CIF-dictionaries/cif_core.dic
dictionary named 'cif_core.dic' version 2.4.1 from 2010-06-29 (15
times).

Automatic conversion script
Id: cif_fix_values 1715 2011-07-08 13:25:40Z adriana 
;
_cod_original_sg_symbol_H-M P2(1)/c
_cod_database_code 2217034
_cod_database_fobs_code 2217034

loop_
_symmetry_equiv_pos_as_xyz
'x, y, z'
'-x, y+1/2, -z+1/2'
'-x, -y, -z'
'x, -y-1/2, z-1/2'

loop_
_atom_site_type_symbol
_atom_site_label
_atom_site_fract_x
_atom_site_fract_y
_atom_site_fract_z
_atom_site_U_iso_or_equiv
_atom_site_adp_type
_atom_site_calc_flag
_atom_site_refinement_flags
_atom_site_occupancy
Co Co1 0.302202(16) 0.138211(16) 0.366964(15) 0.02739(11) Uani d . 1
O O1 0.40452(10) 0.12832(10) 0.50951(9) 0.0376(3) Uani d . 1
O O2 0.43227(10) 0.09578(13) 0.66013(10) 0.0538(4) Uani d . 1
O O3 0.10352(10) -0.00194(13) 0.60522(10) 0.0557(4) Uani d . 1
O O4 0.07356(9) 0.08288(12) 0.31027(9) 0.0472(4) Uani d . 1
O O5 0.98177(15) 0.12594(16) 0.76679(18) 0.0891(7) Uani d D 1
H H33 0.9531 0.0701 0.7512 0.107 Uiso d RD 1
H H34 0.9388 0.1683 0.7580 0.107 Uiso d RD 1
O O6 0.90804(17) 0.18193(17) 0.28686(18) 0.1009(8) Uani d D 1
H H35 0.9491 0.1518 0.2759 0.121 Uiso d RD 1
H H36 0.8946 0.1343 0.3145 0.121 Uiso d RD 1
N N1 0.22079(10) 0.09749(11) 0.43806(10) 0.0287(3) Uani d . 1
N N2 0.09212(11) 0.04177(12) 0.45940(11) 0.0354(4) Uani d . 1
H H2 0.0343 0.0305 0.4329 0.042 Uiso d R 1
N N3 0.28705(10) 0.29594(11) 0.36494(10) 0.0299(3) Uani d . 1
N N4 0.42213(10) 0.18951(11) 0.35070(10) 0.0299(3) Uani d . 1
N N5 0.45316(12) 0.60117(12) 0.37989(12) 0.0406(4) Uani d . 1
N N6 0.60438(11) 0.48810(13) 0.38628(11) 0.0398(4) Uani d . 1
N N7 0.30777(10) -0.01439(11) 0.33132(10) 0.0311(3) Uani d . 1
N N8 0.21162(11) 0.13331(10) 0.21056(11) 0.0303(3) Uani d . 1
N N9 0.17387(14) -0.25488(13) 0.07249(12) 0.0474(4) Uani d . 1
N N10 0.08181(13) -0.09711(13) -0.05752(12) 0.0460(4) Uani d . 1
C C1 0.37945(13) 0.10401(14) 0.57318(12) 0.0337(4) Uani d . 1
C C2 0.27470(12) 0.08264(12) 0.53502(12) 0.0295(4) Uani d . 1
C C3 0.24123(13) 0.04902(14) 0.59542(13) 0.0360(4) Uani d . 1
H H3A 0.2820 0.0402 0.6610 0.043 Uiso calc R 1
C C4 0.14344(13) 0.02734(15) 0.55768(13) 0.0370(4) Uani d . 1
C C5 0.12786(13) 0.07517(13) 0.39814(12) 0.0317(4) Uani d . 1
C C6 0.21428(14) 0.34805(14) 0.36155(14) 0.0353(4) Uani d . 1
H H6 0.1630 0.3133 0.3599 0.042 Uiso calc R 1
C C7 0.21152(14) 0.45158(15) 0.36044(14) 0.0395(4) Uani d . 1
H H7 0.1584 0.4851 0.3556 0.047 Uiso calc R 1
C C8 0.28830(14) 0.50429(15) 0.36655(13) 0.0363(4) Uani d . 1
H H8 0.2888 0.5738 0.3685 0.044 Uiso calc R 1
C C9 0.36554(13) 0.45180(13) 0.36978(12) 0.0289(4) Uani d . 1
C C10 0.45001(12) 0.50074(13) 0.37630(12) 0.0309(4) Uani d . 1
C C11 0.53149(17) 0.64312(15) 0.38635(16) 0.0468(5) Uani d . 1
H H11 0.5365 0.7124 0.3883 0.056 Uiso calc R 1
C C12 0.60592(15) 0.58649(16) 0.39021(15) 0.0456(5) Uani d . 1
H H12 0.6595 0.6195 0.3959 0.055 Uiso calc R 1
C C13 0.52507(13) 0.44397(14) 0.37875(12) 0.0310(4) Uani d . 1
C C14 0.51799(13) 0.33593(14) 0.37159(12) 0.0305(4) Uani d . 1
C C15 0.58863(13) 0.27483(16) 0.37097(14) 0.0390(4) Uani d . 1
H H15 0.6449 0.3029 0.3782 0.047 Uiso calc R 1
C C16 0.57528(14) 0.17395(16) 0.35985(15) 0.0419(5) Uani d . 1
H H16 0.6222 0.1327 0.3597 0.050 Uiso calc R 1
C C17 0.49038(14) 0.13382(14) 0.34878(14) 0.0351(4) Uani d . 1
H H17 0.4809 0.0652 0.3397 0.042 Uiso calc R 1
C C18 0.43614(12) 0.28890(13) 0.36294(11) 0.0266(4) Uani d . 1
C C19 0.36096(12) 0.34745(13) 0.36641(12) 0.0270(4) Uani d . 1
C C20 0.35704(15) -0.08618(14) 0.39335(14) 0.0406(5) Uani d . 1
H H20 0.3975 -0.0688 0.4572 0.049 Uiso calc R 1
C C21 0.35049(16) -0.18542(15) 0.36665(15) 0.0453(5) Uani d . 1
H H21 0.3856 -0.2336 0.4122 0.054 Uiso calc R 1
C C22 0.29230(14) -0.21251(14) 0.27315(14) 0.0382(4) Uani d . 1
H H22 0.2871 -0.2792 0.2546 0.046 Uiso calc R 1
C C23 0.24054(13) -0.13879(12) 0.20537(13) 0.0320(4) Uani d . 1
C C24 0.18141(14) -0.15951(14) 0.10363(15) 0.0345(4) Uani d . 1
C C25 0.11973(18) -0.26838(17) -0.02203(16) 0.0560(6) Uani d . 1
H H25 0.1120 -0.3330 -0.0466 0.067 Uiso calc R 1
C C26 0.07401(19) -0.19040(18) -0.08593(16) 0.0558(6) Uani d . 1
H H26 0.0366 -0.2050 -0.1512 0.067 Uiso calc R 1
C C27 0.13568(13) -0.08080(14) 0.03829(13) 0.0343(4) Uani d . 1
C C28 0.14542(12) 0.02137(14) 0.07340(12) 0.0323(4) Uani d . 1
C C29 0.10276(14) 0.10256(15) 0.01198(14) 0.0393(4) Uani d . 1
H H29 0.0660 0.0928 -0.0543 0.047 Uiso calc R 1
C C30 0.11575(15) 0.19611(16) 0.05054(14) 0.0441(5) Uani d . 1
H H30 0.0887 0.2511 0.0106 0.053 Uiso calc R 1
C C31 0.16973(14) 0.20886(14) 0.15002(13) 0.0391(4) Uani d . 1
H H31 0.1769 0.2731 0.1754 0.047 Uiso calc R 1
C C32 0.20028(12) 0.04064(13) 0.17205(12) 0.0276(4) Uani d . 1
C C33 0.25063(12) -0.04016(13) 0.23834(12) 0.0276(4) Uani d . 1

loop_
_atom_site_aniso_label
_atom_site_aniso_U_11
_atom_site_aniso_U_22
_atom_site_aniso_U_33
_atom_site_aniso_U_12
_atom_site_aniso_U_13
_atom_site_aniso_U_23
Co1 0.03091(17) 0.02377(17) 0.02886(16) -0.00288(9) 0.01500(12) -0.00119(8)
O1 0.0316(7) 0.0471(8) 0.0316(7) -0.0091(6) 0.0124(6) -0.0019(5)
O2 0.0407(8) 0.0803(12) 0.0311(7) -0.0083(8) 0.0088(6) 0.0007(7)
O3 0.0465(9) 0.0841(12) 0.0447(8) -0.0048(8) 0.0280(7) 0.0161(8)
O4 0.0330(7) 0.0733(11) 0.0317(7) -0.0048(7) 0.0118(6) 0.0063(7)
O5 0.0666(13) 0.0695(13) 0.1107(18) -0.0005(10) 0.0236(12) 0.0099(11)
O6 0.1180(18) 0.0916(15) 0.145(2) 0.0530(14) 0.1050(17) 0.0658(15)
N1 0.0301(8) 0.0286(7) 0.0285(7) -0.0021(6) 0.0143(6) -0.0001(6)
N2 0.0299(8) 0.0425(9) 0.0360(8) -0.0033(7) 0.0172(7) 0.0031(7)
N3 0.0305(8) 0.0281(8) 0.0338(8) -0.0039(6) 0.0173(6) -0.0042(6)
N4 0.0339(8) 0.0277(8) 0.0309(7) 0.0013(6) 0.0173(6) 0.0013(6)
N5 0.0516(10) 0.0265(8) 0.0447(9) -0.0061(7) 0.0233(8) -0.0001(7)
N6 0.0373(9) 0.0448(10) 0.0393(9) -0.0107(7) 0.0193(7) -0.0002(7)
N7 0.0358(8) 0.0259(7) 0.0305(8) 0.0013(6) 0.0145(6) 0.0006(6)
N8 0.0349(9) 0.0254(8) 0.0308(8) -0.0022(6) 0.0155(7) 0.0006(6)
N9 0.0634(11) 0.0342(9) 0.0505(10) -0.0090(8) 0.0314(9) -0.0114(8)
N10 0.0582(11) 0.0467(10) 0.0352(9) -0.0150(9) 0.0233(8) -0.0078(7)
C1 0.0361(10) 0.0321(9) 0.0296(9) -0.0044(8) 0.0123(8) -0.0037(7)
C2 0.0339(9) 0.0258(9) 0.0289(8) -0.0007(7) 0.0146(7) -0.0022(7)
C3 0.0391(11) 0.0397(10) 0.0288(9) -0.0008(8) 0.0155(8) 0.0013(8)
C4 0.0420(11) 0.0369(10) 0.0380(10) -0.0006(8) 0.0235(9) 0.0038(8)
C5 0.0336(10) 0.0312(9) 0.0328(9) -0.0005(8) 0.0173(8) 0.0013(7)
C6 0.0322(10) 0.0357(10) 0.0440(11) -0.0016(8) 0.0226(9) -0.0033(8)
C7 0.0389(11) 0.0366(10) 0.0487(11) 0.0072(8) 0.0251(9) -0.0003(8)
C8 0.0435(11) 0.0275(10) 0.0411(11) 0.0043(8) 0.0222(9) -0.0002(7)
C9 0.0351(10) 0.0264(9) 0.0265(8) -0.0009(7) 0.0154(7) -0.0009(7)
C10 0.0387(10) 0.0279(9) 0.0255(8) -0.0049(7) 0.0143(7) -0.0003(7)
C11 0.0582(14) 0.0322(11) 0.0499(12) -0.0155(9) 0.0251(11) -0.0023(8)
C12 0.0473(12) 0.0467(13) 0.0448(11) -0.0188(10) 0.0228(9) -0.0017(9)
C13 0.0345(10) 0.0338(10) 0.0250(8) -0.0063(7) 0.0141(7) -0.0001(7)
C14 0.0313(9) 0.0361(10) 0.0266(8) 0.0006(8) 0.0154(7) 0.0048(7)
C15 0.0339(10) 0.0451(12) 0.0455(11) 0.0006(8) 0.0246(9) 0.0044(9)
C16 0.0404(11) 0.0441(12) 0.0510(11) 0.0115(9) 0.0294(9) 0.0059(9)
C17 0.0426(11) 0.0308(10) 0.0372(10) 0.0060(8) 0.0229(9) 0.0009(7)
C18 0.0307(9) 0.0268(9) 0.0244(8) -0.0003(7) 0.0144(7) 0.0007(6)
C19 0.0306(9) 0.0281(9) 0.0228(8) -0.0005(7) 0.0129(7) 0.0008(6)
C20 0.0464(12) 0.0337(10) 0.0348(10) 0.0060(9) 0.0129(8) 0.0030(8)
C21 0.0561(13) 0.0311(10) 0.0461(12) 0.0106(9) 0.0214(10) 0.0091(9)
C22 0.0466(11) 0.0245(9) 0.0466(11) 0.0021(8) 0.0242(9) -0.0001(8)
C23 0.0353(10) 0.0283(10) 0.0387(10) -0.0041(7) 0.0224(9) -0.0034(7)
C24 0.0389(10) 0.0335(10) 0.0393(10) -0.0085(8) 0.0250(8) -0.0079(8)
C25 0.0813(17) 0.0403(12) 0.0524(13) -0.0186(12) 0.0361(12) -0.0187(10)
C26 0.0767(16) 0.0548(14) 0.0397(11) -0.0248(12) 0.0301(11) -0.0182(10)
C27 0.0387(10) 0.0370(10) 0.0328(9) -0.0106(8) 0.0212(8) -0.0068(8)
C28 0.0325(10) 0.0343(10) 0.0335(9) -0.0047(7) 0.0182(8) -0.0010(7)
C29 0.0408(11) 0.0436(11) 0.0301(9) -0.0028(9) 0.0135(8) 0.0015(8)
C30 0.0506(12) 0.0379(11) 0.0379(10) 0.0045(9) 0.0155(9) 0.0104(8)
C31 0.0507(12) 0.0277(9) 0.0364(10) 0.0000(8) 0.0180(9) 0.0015(8)
C32 0.0292(9) 0.0272(9) 0.0296(8) -0.0035(7) 0.0164(7) -0.0015(7)
C33 0.0287(9) 0.0271(9) 0.0326(9) -0.0012(7) 0.0188(7) -0.0004(7)

loop_
_atom_type_symbol
_atom_type_description
_atom_type_scat_dispersion_real
_atom_type_scat_dispersion_imag
_atom_type_scat_source
C C 0.0033 0.0016 'International Tables Vol C Tables 4.2.6.8 and 6.1.1.4'
H H 0.0000 0.0000 'International Tables Vol C Tables 4.2.6.8 and 6.1.1.4'
N N 0.0061 0.0033 'International Tables Vol C Tables 4.2.6.8 and 6.1.1.4'
O O 0.0106 0.0060 'International Tables Vol C Tables 4.2.6.8 and 6.1.1.4'
Co Co 0.3494 0.9721 'International Tables Vol C Tables 4.2.6.8 and 6.1.1.4'

loop_
_geom_angle_atom_site_label_1
_geom_angle_atom_site_label_2
_geom_angle_atom_site_label_3
_geom_angle
_geom_angle_publ_flag
O1 Co1 N3 96.18(5) yes
O1 Co1 N7 96.39(5) yes
N3 Co1 N7 165.47(5) yes
O1 Co1 N1 78.09(5) yes
N3 Co1 N1 99.75(5) yes
N7 Co1 N1 89.95(6) yes
O1 Co1 N4 80.99(5) yes
N3 Co1 N4 77.45(5) yes
N7 Co1 N4 97.38(6) yes
N1 Co1 N4 158.47(5) yes
O1 Co1 N8 169.75(6) yes
N3 Co1 N8 90.07(5) yes
N7 Co1 N8 76.48(5) yes
N1 Co1 N8 108.90(6) yes
N4 Co1 N8 92.51(6) yes
C1 O1 Co1 118.54(12) ?
H33 O5 H34 104.6 ?
H35 O6 H36 98.3 ?
C5 N1 C2 118.28(14) ?
C5 N1 Co1 128.40(11) ?
C2 N1 Co1 112.90(11) ?
C4 N2 C5 125.88(16) ?
C4 N2 H2 118.6 ?
C5 N2 H2 115.5 ?
C6 N3 C19 117.94(15) ?
C6 N3 Co1 127.68(12) ?
C19 N3 Co1 114.38(11) ?
C17 N4 C18 118.16(16) ?
C17 N4 Co1 127.17(12) ?
C18 N4 Co1 113.32(11) ?
C11 N5 C10 116.12(17) ?
C12 N6 C13 115.93(18) ?
C20 N7 C33 118.21(15) ?
C20 N7 Co1 125.81(12) ?
C33 N7 Co1 115.82(11) ?
C31 N8 C32 117.49(15) ?
C31 N8 Co1 128.53(12) ?
C32 N8 Co1 113.94(11) ?
C25 N9 C24 115.47(19) ?
C26 N10 C27 116.04(19) ?
O2 C1 O1 125.55(18) ?
O2 C1 C2 119.03(17) ?
O1 C1 C2 115.41(15) ?
C3 C2 N1 124.61(16) ?
C3 C2 C1 120.41(16) ?
N1 C2 C1 114.96(15) ?
C2 C3 C4 119.40(16) ?
C2 C3 H3A 120.3 ?
C4 C3 H3A 120.3 ?
O3 C4 N2 120.15(17) ?
O3 C4 C3 125.87(18) ?
N2 C4 C3 113.98(15) ?
O4 C5 N1 123.22(16) ?
O4 C5 N2 118.98(16) ?
N1 C5 N2 117.80(15) ?
N3 C6 C7 123.02(17) ?
N3 C6 H6 118.5 ?
C7 C6 H6 118.5 ?
C8 C7 C6 119.25(18) ?
C8 C7 H7 120.4 ?
C6 C7 H7 120.4 ?
C7 C8 C9 119.05(18) ?
C7 C8 H8 120.5 ?
C9 C8 H8 120.5 ?
C19 C9 C8 118.06(17) ?
C19 C9 C10 118.78(16) ?
C8 C9 C10 123.16(17) ?
N5 C10 C13 121.65(16) ?
N5 C10 C9 117.83(16) ?
C13 C10 C9 120.52(16) ?
N5 C11 C12 121.89(18) ?
N5 C11 H11 119.1 ?
C12 C11 H11 119.1 ?
N6 C12 C11 123.17(19) ?
N6 C12 H12 118.4 ?
C11 C12 H12 118.4 ?
N6 C13 C10 121.24(17) ?
N6 C13 C14 118.61(16) ?
C10 C13 C14 120.15(15) ?
C15 C14 C18 117.16(17) ?
C15 C14 C13 123.36(16) ?
C18 C14 C13 119.47(16) ?
C16 C15 C14 120.07(18) ?
C16 C15 H15 120.0 ?
C14 C15 H15 120.0 ?
C15 C16 C17 118.88(18) ?
C15 C16 H16 120.6 ?
C17 C16 H16 120.6 ?
N4 C17 C16 122.72(17) ?
N4 C17 H17 118.6 ?
C16 C17 H17 118.6 ?
N4 C18 C14 122.96(16) ?
N4 C18 C19 116.83(15) ?
C14 C18 C19 120.21(16) ?
N3 C19 C9 122.54(16) ?
N3 C19 C18 116.80(15) ?
C9 C19 C18 120.65(16) ?
N7 C20 C21 122.59(18) ?
N7 C20 H20 118.7 ?
C21 C20 H20 118.7 ?
C22 C21 C20 119.74(18) ?
C22 C21 H21 120.1 ?
C20 C21 H21 120.1 ?
C21 C22 C23 119.32(17) ?
C21 C22 H22 120.3 ?
C23 C22 H22 120.3 ?
C33 C23 C22 117.41(17) ?
C33 C23 C24 119.27(16) ?
C22 C23 C24 123.26(16) ?
N9 C24 C27 121.07(18) ?
N9 C24 C23 118.61(18) ?
C27 C24 C23 120.28(17) ?
N9 C25 C26 123.1(2) ?
N9 C25 H25 118.4 ?
C26 C25 H25 118.4 ?
N10 C26 C25 122.4(2) ?
N10 C26 H26 118.8 ?
C25 C26 H26 118.8 ?
N10 C27 C24 121.89(18) ?
N10 C27 C28 118.03(17) ?
C24 C27 C28 120.08(16) ?
C32 C28 C29 117.91(17) ?
C32 C28 C27 119.42(16) ?
C29 C28 C27 122.67(16) ?
C30 C29 C28 119.07(17) ?
C30 C29 H29 120.5 ?
C28 C29 H29 120.5 ?
C29 C30 C31 119.54(18) ?
C29 C30 H30 120.2 ?
C31 C30 H30 120.2 ?
N8 C31 C30 122.98(18) ?
N8 C31 H31 118.5 ?
C30 C31 H31 118.5 ?
N8 C32 C28 122.98(16) ?
N8 C32 C33 116.77(15) ?
C28 C32 C33 120.22(16) ?
N7 C33 C23 122.72(16) ?
N7 C33 C32 116.64(15) ?
C23 C33 C32 120.63(16) ?

loop_
_geom_bond_atom_site_label_1
_geom_bond_atom_site_label_2
_geom_bond_distance
_geom_bond_publ_flag
Co1 O1 2.0622(13) yes
Co1 N3 2.1223(15) yes
Co1 N7 2.1280(15) yes
Co1 N1 2.1299(14) yes
Co1 N4 2.1542(15) yes
Co1 N8 2.1827(15) yes
O1 C1 1.271(2) ?
O2 C1 1.224(2) ?
O3 C4 1.242(2) ?
O4 C5 1.239(2) ?
O5 H33 0.8499 ?
O5 H34 0.8500 ?
O6 H35 0.8512 ?
O6 H36 0.8494 ?
N1 C5 1.349(2) ?
N1 C2 1.362(2) ?
N2 C4 1.374(2) ?
N2 C5 1.392(2) ?
N2 H2 0.8321 ?
N3 C6 1.334(2) ?
N3 C19 1.356(2) ?
N4 C17 1.331(2) ?
N4 C18 1.347(2) ?
N5 C11 1.330(3) ?
N5 C10 1.345(2) ?
N6 C12 1.317(3) ?
N6 C13 1.351(2) ?
N7 C20 1.330(2) ?
N7 C33 1.350(2) ?
N8 C31 1.332(2) ?
N8 C32 1.352(2) ?
N9 C25 1.329(3) ?
N9 C24 1.350(2) ?
N10 C26 1.310(3) ?
N10 C27 1.351(2) ?
C1 C2 1.519(3) ?
C2 C3 1.355(2) ?
C3 C4 1.419(3) ?
C3 H3A 0.9300 ?
C6 C7 1.385(3) ?
C6 H6 0.9300 ?
C7 C8 1.378(3) ?
C7 H7 0.9300 ?
C8 C9 1.398(3) ?
C8 H8 0.9300 ?
C9 C19 1.397(2) ?
C9 C10 1.459(2) ?
C10 C13 1.403(3) ?
C11 C12 1.386(3) ?
C11 H11 0.9300 ?
C12 H12 0.9300 ?
C13 C14 1.450(3) ?
C14 C15 1.395(3) ?
C14 C18 1.398(2) ?
C15 C16 1.365(3) ?
C15 H15 0.9300 ?
C16 C17 1.391(3) ?
C16 H16 0.9300 ?
C17 H17 0.9300 ?
C18 C19 1.454(2) ?
C20 C21 1.380(3) ?
C20 H20 0.9300 ?
C21 C22 1.364(3) ?
C21 H21 0.9300 ?
C22 C23 1.400(3) ?
C22 H22 0.9300 ?
C23 C33 1.398(2) ?
C23 C24 1.446(3) ?
C24 C27 1.410(3) ?
C25 C26 1.392(3) ?
C25 H25 0.9300 ?
C26 H26 0.9300 ?
C27 C28 1.453(3) ?
C28 C32 1.395(2) ?
C28 C29 1.398(3) ?
C29 C30 1.362(3) ?
C29 H29 0.9300 ?
C30 C31 1.391(3) ?
C30 H30 0.9300 ?
C31 H31 0.9300 ?
C32 C33 1.453(2) ?

loop_
_geom_hbond_atom_site_label_D
_geom_hbond_atom_site_label_H
_geom_hbond_atom_site_label_A
_geom_hbond_site_symmetry_A
_geom_hbond_distance_DH
_geom_hbond_distance_HA
_geom_hbond_distance_DA
_geom_hbond_angle_DHA
O5 H33 O4 3_656 0.85 2.22 3.007(3) 154.8
O5 H34 O6 4_566 0.85 2.16 2.903(3) 146.0
O6 H35 O4 1_655 0.85 2.02 2.822(2) 156.2
O6 H36 O3 3_656 0.85 2.16 2.990(2) 165.5
N2 H2 O3 3_556 0.83 2.03 2.850(2) 168.9

loop_
_geom_torsion_atom_site_label_1
_geom_torsion_atom_site_label_2
_geom_torsion_atom_site_label_3
_geom_torsion_atom_site_label_4
_geom_torsion
N3 Co1 O1 C1 99.21(14)
N7 Co1 O1 C1 -88.09(14)
N1 Co1 O1 C1 0.51(13)
N4 Co1 O1 C1 175.42(14)
N8 Co1 O1 C1 -133.4(3)
O1 Co1 N1 C5 -174.59(16)
N3 Co1 N1 C5 91.09(15)
N7 Co1 N1 C5 -78.04(15)
N4 Co1 N1 C5 171.59(15)
N8 Co1 N1 C5 -2.37(16)
O1 Co1 N1 C2 -2.29(11)
N3 Co1 N1 C2 -96.62(12)
N7 Co1 N1 C2 94.25(12)
N4 Co1 N1 C2 -16.1(2)
N8 Co1 N1 C2 169.93(11)
O1 Co1 N3 C6 -108.60(15)
N7 Co1 N3 C6 101.6(2)
N1 Co1 N3 C6 -29.67(15)
N4 Co1 N3 C6 172.09(15)
N8 Co1 N3 C6 79.53(15)
O1 Co1 N3 C19 72.07(12)
N7 Co1 N3 C19 -77.7(3)
N1 Co1 N3 C19 150.99(11)
N4 Co1 N3 C19 -7.25(11)
N8 Co1 N3 C19 -99.80(12)
O1 Co1 N4 C17 77.88(15)
N3 Co1 N4 C17 176.33(15)
N7 Co1 N4 C17 -17.47(15)
N1 Co1 N4 C17 91.6(2)
N8 Co1 N4 C17 -94.15(15)
O1 Co1 N4 C18 -88.50(12)
N3 Co1 N4 C18 9.96(11)
N7 Co1 N4 C18 176.16(11)
N1 Co1 N4 C18 -74.8(2)
N8 Co1 N4 C18 99.47(12)
O1 Co1 N7 C20 7.01(17)
N3 Co1 N7 C20 156.8(2)
N1 Co1 N7 C20 -71.00(16)
N4 Co1 N7 C20 88.70(16)
N8 Co1 N7 C20 179.53(17)
O1 Co1 N7 C33 -177.80(12)
N3 Co1 N7 C33 -28.0(3)
N1 Co1 N7 C33 104.20(12)
N4 Co1 N7 C33 -96.10(12)
N8 Co1 N7 C33 -5.28(12)
O1 Co1 N8 C31 -127.7(3)
N3 Co1 N8 C31 0.04(17)
N7 Co1 N8 C31 -174.40(18)
N1 Co1 N8 C31 100.38(17)
N4 Co1 N8 C31 -77.41(17)
O1 Co1 N8 C32 50.1(3)
N3 Co1 N8 C32 177.92(12)
N7 Co1 N8 C32 3.48(12)
N1 Co1 N8 C32 -81.74(13)
N4 Co1 N8 C32 100.47(12)
Co1 O1 C1 O2 -179.64(16)
Co1 O1 C1 C2 1.2(2)
C5 N1 C2 C3 -1.7(3)
Co1 N1 C2 C3 -174.80(15)
C5 N1 C2 C1 176.70(15)
Co1 N1 C2 C1 3.55(18)
O2 C1 C2 C3 -4.0(3)
O1 C1 C2 C3 175.16(17)
O2 C1 C2 N1 177.54(17)
O1 C1 C2 N1 -3.3(2)
N1 C2 C3 C4 -0.3(3)
C1 C2 C3 C4 -178.53(17)
C5 N2 C4 O3 179.30(19)
C5 N2 C4 C3 -0.5(3)
C2 C3 C4 O3 -178.5(2)
C2 C3 C4 N2 1.3(3)
C2 N1 C5 O4 -177.54(17)
Co1 N1 C5 O4 -5.6(3)
C2 N1 C5 N2 2.3(2)
Co1 N1 C5 N2 174.28(12)
C4 N2 C5 O4 178.55(18)
C4 N2 C5 N1 -1.3(3)
C19 N3 C6 C7 -0.6(3)
Co1 N3 C6 C7 -179.95(14)
N3 C6 C7 C8 -2.4(3)
C6 C7 C8 C9 2.5(3)
C7 C8 C9 C19 0.1(2)
C7 C8 C9 C10 -179.97(16)
C11 N5 C10 C13 -0.3(3)
C11 N5 C10 C9 179.64(16)
C19 C9 C10 N5 -179.72(15)
C8 C9 C10 N5 0.4(2)
C19 C9 C10 C13 0.3(2)
C8 C9 C10 C13 -179.64(16)
C10 N5 C11 C12 -0.7(3)
C13 N6 C12 C11 -0.4(3)
N5 C11 C12 N6 1.1(3)
C12 N6 C13 C10 -0.6(2)
C12 N6 C13 C14 178.44(16)
N5 C10 C13 N6 1.0(3)
C9 C10 C13 N6 -178.97(15)
N5 C10 C13 C14 -178.01(16)
C9 C10 C13 C14 2.0(2)
N6 C13 C14 C15 -0.7(3)
C10 C13 C14 C15 178.29(16)
N6 C13 C14 C18 -179.48(15)
C10 C13 C14 C18 -0.4(2)
C18 C14 C15 C16 1.6(3)
C13 C14 C15 C16 -177.18(17)
C14 C15 C16 C17 0.3(3)
C18 N4 C17 C16 0.7(3)
Co1 N4 C17 C16 -165.11(14)
C15 C16 C17 N4 -1.5(3)
C17 N4 C18 C14 1.4(2)
Co1 N4 C18 C14 169.10(12)
C17 N4 C18 C19 -178.96(14)
Co1 N4 C18 C19 -11.25(18)
C15 C14 C18 N4 -2.5(2)
C13 C14 C18 N4 176.31(15)
C15 C14 C18 C19 177.85(15)
C13 C14 C18 C19 -3.3(2)
C6 N3 C19 C9 3.5(2)
Co1 N3 C19 C9 -177.07(12)
C6 N3 C19 C18 -175.63(15)
Co1 N3 C19 C18 3.77(18)
C8 C9 C19 N3 -3.3(2)
C10 C9 C19 N3 176.82(15)
C8 C9 C19 C18 175.84(15)
C10 C9 C19 C18 -4.1(2)
N4 C18 C19 N3 5.2(2)
C14 C18 C19 N3 -175.14(14)
N4 C18 C19 C9 -173.98(15)
C14 C18 C19 C9 5.7(2)
C33 N7 C20 C21 -1.2(3)
Co1 N7 C20 C21 173.85(15)
N7 C20 C21 C22 0.6(3)
C20 C21 C22 C23 0.5(3)
C21 C22 C23 C33 -0.9(3)
C21 C22 C23 C24 176.28(19)
C25 N9 C24 C27 -1.2(3)
C25 N9 C24 C23 -178.90(18)
C33 C23 C24 N9 178.66(17)
C22 C23 C24 N9 1.5(3)
C33 C23 C24 C27 1.0(3)
C22 C23 C24 C27 -176.18(18)
C24 N9 C25 C26 0.6(3)
C27 N10 C26 C25 -1.2(3)
N9 C25 C26 N10 0.7(4)
C26 N10 C27 C24 0.5(3)
C26 N10 C27 C28 -179.22(18)
N9 C24 C27 N10 0.7(3)
C23 C24 C27 N10 178.37(17)
N9 C24 C27 C28 -179.52(17)
C23 C24 C27 C28 -1.9(3)
N10 C27 C28 C32 179.74(16)
C24 C27 C28 C32 0.0(3)
N10 C27 C28 C29 -1.1(3)
C24 C27 C28 C29 179.19(18)
C32 C28 C29 C30 -0.4(3)
C27 C28 C29 C30 -179.66(18)
C28 C29 C30 C31 -1.0(3)
C32 N8 C31 C30 0.0(3)
Co1 N8 C31 C30 177.86(15)
C29 C30 C31 N8 1.3(3)
C31 N8 C32 C28 -1.6(3)
Co1 N8 C32 C28 -179.74(13)
C31 N8 C32 C33 176.74(16)
Co1 N8 C32 C33 -1.39(19)
C29 C28 C32 N8 1.8(3)
C27 C28 C32 N8 -178.94(16)
C29 C28 C32 C33 -176.47(16)
C27 C28 C32 C33 2.8(2)
C20 N7 C33 C23 0.8(3)
Co1 N7 C33 C23 -174.80(13)
C20 N7 C33 C32 -178.09(16)
Co1 N7 C33 C32 6.33(19)
C22 C23 C33 N7 0.3(3)
C24 C23 C33 N7 -177.03(16)
C22 C23 C33 C32 179.12(16)
C24 C23 C33 C32 1.8(3)
N8 C32 C33 N7 -3.2(2)
C28 C32 C33 N7 175.18(15)
N8 C32 C33 C23 177.88(15)
C28 C32 C33 C23 -3.7(2)
